data_1556536
loop_
_publ_author_name
'Morrison, Christine N.'
'Prosser, Kathleen E.'
'Stokes, Ryjul W.'
'Cordes, Anna'
'Metzler-Nolte, Nils'
'Cohen, Seth M.'

_publ_section_title
;
 Expanding medicinal chemistry into 3D space: metallofragments as 3D
 scaffolds for fragment-based drug discovery
;
_journal_issue 5
_journal_name_full 'Chemical Science'
_journal_page_first 1216
_journal_page_last 1225
_journal_paper_doi 10.1039/C9SC05586J
_journal_volume 11
_journal_year 2020
_chemical_absolute_configuration ad
_chemical_formula_moiety 'C15 H13 N2 O5 Re'
_chemical_formula_sum 'C15 H13 N2 O5 Re'
_chemical_formula_weight 487.47
_space_group_crystal_system orthorhombic
_space_group_IT_number 19
_space_group_name_Hall 'P 2ac 2ab'
_space_group_name_H-M_alt 'P 21 21 21'
_atom_sites_solution_hydrogens geom
_atom_sites_solution_primary dual
_atom_sites_solution_secondary difmap
_audit_creation_date 2018-06-04
_audit_creation_method
;
Olex2 1.2-beta
(compiled 2018.05.29 svn.r3508 for OlexSys, GUI svn.r5506)
;
_audit_update_record
;
2019-10-29 deposited with the CCDC.	2019-12-12 downloaded from the CCDC.
;
_cell_angle_alpha 90
_cell_angle_beta 90
_cell_angle_gamma 90
_cell_formula_units_Z 4
_cell_length_a 6.3450(2)
_cell_length_b 14.5492(5)
_cell_length_c 16.7909(7)
_cell_measurement_reflns_used 3384
_cell_measurement_temperature 100.0
_cell_measurement_theta_max 23.820
_cell_measurement_theta_min 2.426
_cell_volume 1550.05(10)
_computing_cell_refinement 'SAINT V8.38A (Bruker, 2017)'
_computing_data_collection 'APEX3 v2017.3-0 (Bruker, 2017)'
_computing_data_reduction 'SAINT V8.38A (Bruker, 2017)'
_computing_molecular_graphics 'Olex2 (Dolomanov et al., 2009)'
_computing_publication_material 'Olex2 (Dolomanov et al., 2009)'
_computing_structure_refinement 'ShelXL (Sheldrick, 2015)'
_computing_structure_solution 'ShelXT (Sheldrick, 2015)'
_diffrn_ambient_temperature 100.0
_diffrn_detector 'Bruker APEX-II CCD'
_diffrn_detector_area_resol_mean 7.9
_diffrn_detector_type 'CCD Area Detector'
_diffrn_measured_fraction_theta_full 1.000
_diffrn_measured_fraction_theta_max 0.999
_diffrn_measurement_device 'Kappa Four-Circle Diffractometer'
_diffrn_measurement_device_type 'Bruker X8 APEX II'
_diffrn_measurement_method '\w and \f scans'
_diffrn_radiation_monochromator graphite
_diffrn_radiation_probe x-ray
_diffrn_radiation_type MoK\a
_diffrn_radiation_wavelength 0.71073
_diffrn_reflns_av_R_equivalents 0.0536
_diffrn_reflns_av_unetI/netI 0.0444
_diffrn_reflns_Laue_measured_fraction_full 1.000
_diffrn_reflns_Laue_measured_fraction_max 0.999
_diffrn_reflns_limit_h_max 7
_diffrn_reflns_limit_h_min -7
_diffrn_reflns_limit_k_max 18
_diffrn_reflns_limit_k_min -18
_diffrn_reflns_limit_l_max 20
_diffrn_reflns_limit_l_min -20
_diffrn_reflns_number 17683
_diffrn_reflns_point_group_measured_fraction_full 1.000
_diffrn_reflns_point_group_measured_fraction_max 0.997
_diffrn_reflns_theta_full 25.000
_diffrn_reflns_theta_max 26.396
_diffrn_reflns_theta_min 1.852
_diffrn_source 'sealed tube'
_diffrn_source_type fine-focus
_diffrn_standards_number 0
_exptl_absorpt_coefficient_mu 7.866
_exptl_absorpt_correction_T_max 0.0932
_exptl_absorpt_correction_T_min 0.0546
_exptl_absorpt_correction_type multi-scan
_exptl_absorpt_process_details
'SADABS-2016/2 (Bruker,2016/2) was used for absorption correction. wR2(int) was 0.0956 before and 0.0572 after correction. The Ratio of minimum to maximum transmission is 0.5858. The \l/2 correction factor is Not present.'
_exptl_crystal_colour 'Light Yellow'
_exptl_crystal_colour_modifier light
_exptl_crystal_colour_primary yellow
_exptl_crystal_density_diffrn 2.089
_exptl_crystal_description Rod
_exptl_crystal_F_000 928
_exptl_crystal_recrystallization_method 'Re-crystallisation from solvent: DCM, hexanes'
_exptl_crystal_size_max 0.213
_exptl_crystal_size_mid 0.145
_exptl_crystal_size_min 0.117
_refine_diff_density_max 0.494
_refine_diff_density_min -0.533
_refine_diff_density_rms 0.121
_refine_ls_abs_structure_details
;
 Flack x determined using 745 quotients [(I+)-(I-)]/[(I+)+(I-)]
 (Parsons, Flack and Wagner, Acta Cryst. B69 (2013) 249-259).
;
_refine_ls_abs_structure_Flack 0.025(14)
_refine_ls_extinction_method none
_refine_ls_goodness_of_fit_ref 1.000
_refine_ls_hydrogen_treatment constr
_refine_ls_matrix_type full
_refine_ls_number_parameters 211
_refine_ls_number_reflns 3161
_refine_ls_number_restraints 0
_refine_ls_restrained_S_all 1.000
_refine_ls_R_factor_all 0.0517
_refine_ls_R_factor_gt 0.0239
_refine_ls_shift/su_max 0.001
_refine_ls_shift/su_mean 0.000
_refine_ls_structure_factor_coef Fsqd
_refine_ls_weighting_details 'w=1/[\s^2^(Fo^2^)+(0.0072P)^2^+1.4757P] where P=(Fo^2^+2Fc^2^)/3'
_refine_ls_weighting_scheme calc
_refine_ls_wR_factor_gt 0.0424
_refine_ls_wR_factor_ref 0.0501
_reflns_Friedel_coverage 0.716
_reflns_Friedel_fraction_full 0.999
_reflns_Friedel_fraction_max 0.994
_reflns_number_gt 2054
_reflns_number_total 3161
_reflns_threshold_expression 'I > 2\s(I)'
_cod_data_source_file c9sc05586j2.cif
_cod_data_source_block K5
_cod_depositor_comments
;
The following automatic conversions were performed:

data item '_diffrn_radiation_probe' value 'X-ray' was changed to
'x-ray' in accordance with the
/home/data/users/saulius/crontab/automatic-downloads/rss-feeds/RSC/lib/dictionaries/cif_core.dic
dictionary named 'cif_core.dic' version 2.4.2 last updated on
2011-04-26.

data item '_exptl_crystal_colour_modifier' value 'Light' was changed
to 'light' in accordance with the
/home/data/users/saulius/crontab/automatic-downloads/rss-feeds/RSC/lib/dictionaries/cif_core.dic
dictionary named 'cif_core.dic' version 2.4.2 last updated on
2011-04-26.

data item '_exptl_crystal_colour_primary' value 'Yellow' was changed
to 'yellow' in accordance with the
/home/data/users/saulius/crontab/automatic-downloads/rss-feeds/RSC/lib/dictionaries/cif_core.dic
dictionary named 'cif_core.dic' version 2.4.2 last updated on
2011-04-26.

Automatic conversion script
Id: cif_fix_values 7556 2019-12-06 15:28:31Z antanas 

 Adding full bibliography for 1556536--1556540.cif.

 Adding full bibliography for 1556536--1556540.cif.
;
_cod_database_code 1556536
_shelx_shelxl_version_number 2018/3
_shelx_space_group_comment
;
The symmetry employed for this shelxl refinement is uniquely defined
by the following loop, which should always be used as a source of
symmetry information in preference to the above space-group names.
They are only intended as comments.
;
_shelx_estimated_absorpt_t_max 0.460
_shelx_estimated_absorpt_t_min 0.285
_olex2_refinement_description
;
1. Fixed Uiso
 At 1.2 times of:
  All C(H) groups, All C(H,H) groups
 At 1.5 times of:
  All C(H,H,H,H,H,H) groups
2. Shared sites
{C8B, N2}
{C8, N2B}
3. Uiso/Uaniso restraints and constraints
Uanis(C8B) = Uanis(N2)
Uanis(C8) = Uanis(N2B)
4. Others
 Sof(N2B)=Sof(H4B)=Sof(H7B)=Sof(H9BD)=Sof(H9BE)=Sof(H9BF)=Sof(H10D)=Sof(H10E)=
 Sof(H10F)=Sof(C8B)=1-FVAR(1)
 Sof(N2)=Sof(H4A)=Sof(H7A)=Sof(H9AA)=Sof(H9AB)=Sof(H9AC)=Sof(H10A)=Sof(H10B)=
 Sof(H10C)=Sof(C8)=FVAR(1)
5.a Aromatic/amide H refined with riding coordinates:
 C4(H4A), C4(H4B), C7(H7A), C7(H7B), C11(H11), C12(H12), C13(H13), C14(H14),
 C15(H15)
5.b Idealised Me refined as rotating group:
 C9(H9AA,H9AB,H9AC), C9(H9BD,H9BE,H9BF), C10(H10A,H10B,H10C), C10(H10D,H10E,
 H10F)
;
_olex2_submission_special_instructions 'No special instructions were received'

loop_
_space_group_symop_operation_xyz
'x, y, z'
'-x+1/2, -y, z+1/2'
'-x, y+1/2, -z+1/2'
'x+1/2, -y+1/2, -z'

loop_
_atom_site_label
_atom_site_type_symbol
_atom_site_fract_x
_atom_site_fract_y
_atom_site_fract_z
_atom_site_U_iso_or_equiv
_atom_site_adp_type
_atom_site_occupancy
_atom_site_site_symmetry_order
_atom_site_calc_flag
_atom_site_refinement_flags_posn
_atom_site_refinement_flags_occupancy
_atom_site_disorder_assembly
_atom_site_disorder_group
Re1 Re 0.50183(6) -0.00029(3) 0.33915(2) 0.01650(9) Uani 1 1 d . . . .
O1 O 0.6749(11) -0.1089(4) 0.4824(4) 0.0302(17) Uani 1 1 d . . . .
O2 O 0.1216(10) -0.1292(4) 0.3505(4) 0.0371(19) Uani 1 1 d . . . .
O3 O 0.7139(10) -0.1394(4) 0.2274(4) 0.0273(16) Uani 1 1 d . . . .
O4 O 0.3664(9) 0.1093(4) 0.4052(3) 0.0168(14) Uani 1 1 d . . . .
O5 O 0.7409(9) 0.1030(4) 0.3326(3) 0.0178(15) Uani 1 1 d . . . .
N1 N 0.3767(12) 0.0843(5) 0.2398(4) 0.0173(18) Uani 1 1 d . . . .
N2 N 0.5466(12) 0.3428(5) 0.4355(5) 0.017(3) Uani 0.64(8) 1 d . P A 1
N2B N 0.7343(14) 0.3406(6) 0.3986(5) 0.017(3) Uani 0.36(8) 1 d . P A 2
C1 C 0.6131(15) -0.0665(6) 0.4287(6) 0.023(2) Uani 1 1 d . . . .
C2 C 0.2629(16) -0.0803(6) 0.3450(6) 0.026(2) Uani 1 1 d . . . .
C3 C 0.6329(14) -0.0873(6) 0.2716(6) 0.021(2) Uani 1 1 d . . . .
C4 C 0.4197(14) 0.2661(6) 0.4381(5) 0.017(2) Uani 1 1 d . . . .
H4A H 0.287789 0.269284 0.464697 0.020 Uiso 0.64(8) 1 calc R P A 1
H4B H 0.287789 0.269284 0.464697 0.020 Uiso 0.36(8) 1 calc R P A 2
C5 C 0.4804(16) 0.1845(5) 0.4027(4) 0.0143(18) Uani 1 1 d . . . .
C6 C 0.6812(13) 0.1810(6) 0.3639(5) 0.017(2) Uani 1 1 d . . . .
C7 C 0.8018(14) 0.2599(6) 0.3628(5) 0.016(2) Uani 1 1 d . . . .
H7A H 0.934817 0.258980 0.336855 0.020 Uiso 0.64(8) 1 calc R P A 1
H7B H 0.934817 0.258980 0.336855 0.020 Uiso 0.36(8) 1 calc R P A 2
C9 C 0.8731(14) 0.4235(5) 0.3994(5) 0.020(2) Uani 1 1 d . . . .
H9AA H 0.800028 0.474923 0.373635 0.030 Uiso 0.64(8) 1 calc GR P A 1
H9AB H 1.003708 0.410153 0.370441 0.030 Uiso 0.64(8) 1 calc GR P A 1
H9AC H 0.906658 0.439984 0.454529 0.030 Uiso 0.64(8) 1 calc GR P A 1
H9BD H 0.934728 0.431078 0.452487 0.030 Uiso 0.36(8) 1 calc GR P A 2
H9BE H 0.789620 0.478080 0.386015 0.030 Uiso 0.36(8) 1 calc GR P A 2
H9BF H 0.986048 0.415901 0.360102 0.030 Uiso 0.36(8) 1 calc GR P A 2
C10 C 0.4712(15) 0.4278(5) 0.4755(5) 0.018(2) Uani 1 1 d . . . .
H10A H 0.581639 0.451197 0.510898 0.027 Uiso 0.64(8) 1 calc GR P A 1
H10B H 0.344697 0.413799 0.506768 0.027 Uiso 0.64(8) 1 calc GR P A 1
H10C H 0.437451 0.474302 0.435305 0.027 Uiso 0.64(8) 1 calc GR P A 1
H10D H 0.316762 0.427796 0.476952 0.027 Uiso 0.36(8) 1 calc GR P A 2
H10E H 0.520826 0.481668 0.445990 0.027 Uiso 0.36(8) 1 calc GR P A 2
H10F H 0.526200 0.429834 0.530029 0.027 Uiso 0.36(8) 1 calc GR P A 2
C11 C 0.1746(14) 0.1141(6) 0.2415(6) 0.021(2) Uani 1 1 d . . . .
H11 H 0.085368 0.095184 0.283932 0.025 Uiso 1 1 calc R . . .
C12 C 0.0953(14) 0.1711(6) 0.1833(5) 0.022(2) Uani 1 1 d . . . .
H12 H -0.046259 0.192039 0.186314 0.026 Uiso 1 1 calc R . . .
C13 C 0.2212(15) 0.1975(6) 0.1210(7) 0.026(3) Uani 1 1 d . . . .
H13 H 0.167593 0.235403 0.079685 0.031 Uiso 1 1 calc R . . .
C14 C 0.4279(15) 0.1677(6) 0.1198(6) 0.026(2) Uani 1 1 d . . . .
H14 H 0.519784 0.185692 0.077961 0.031 Uiso 1 1 calc R . . .
C15 C 0.4978(18) 0.1121(5) 0.1793(4) 0.0218(18) Uani 1 1 d . . . .
H15 H 0.640204 0.092059 0.177759 0.026 Uiso 1 1 calc R . . .
C8 C 0.7343(14) 0.3406(6) 0.3986(5) 0.017(3) Uani 0.64(8) 1 d . P A 1
C8B C 0.5466(12) 0.3428(5) 0.4355(5) 0.017(3) Uani 0.36(8) 1 d . P A 2

loop_
_atom_site_aniso_label
_atom_site_aniso_U_11
_atom_site_aniso_U_22
_atom_site_aniso_U_33
_atom_site_aniso_U_23
_atom_site_aniso_U_13
_atom_site_aniso_U_12
Re1 0.01535(13) 0.01550(16) 0.01866(14) -0.00242(19) 0.0004(2) -0.0015(3)
O1 0.042(4) 0.026(4) 0.022(4) -0.001(3) -0.005(3) 0.001(3)
O2 0.025(4) 0.027(5) 0.060(6) -0.002(4) 0.004(4) -0.011(3)
O3 0.030(4) 0.028(4) 0.024(4) -0.006(3) 0.003(3) 0.006(3)
O4 0.019(3) 0.014(3) 0.017(4) -0.003(3) 0.005(3) -0.001(3)
O5 0.012(3) 0.018(4) 0.023(4) -0.003(3) 0.002(3) -0.003(3)
N1 0.019(4) 0.011(4) 0.022(5) -0.009(3) -0.002(4) 0.000(3)
N2 0.021(6) 0.015(5) 0.015(4) 0.001(3) -0.003(3) 0.001(3)
N2B 0.029(6) 0.012(5) 0.012(5) 0.006(4) -0.005(4) -0.001(4)
C1 0.024(6) 0.020(6) 0.025(6) -0.013(5) 0.010(5) -0.002(4)
C2 0.033(6) 0.014(5) 0.030(6) 0.000(5) 0.001(5) 0.004(5)
C3 0.012(5) 0.026(6) 0.024(6) 0.002(5) -0.002(4) -0.010(4)
C4 0.020(5) 0.016(5) 0.015(5) 0.004(4) -0.001(4) 0.001(4)
C5 0.016(5) 0.015(4) 0.013(4) -0.003(3) -0.002(5) -0.004(5)
C6 0.011(5) 0.030(6) 0.008(5) -0.001(4) 0.000(4) 0.003(4)
C7 0.014(5) 0.014(5) 0.021(6) 0.003(4) 0.001(4) -0.001(4)
C9 0.026(5) 0.010(5) 0.024(6) 0.001(4) 0.002(4) -0.005(4)
C10 0.015(6) 0.020(5) 0.020(4) 0.001(4) 0.001(4) 0.001(4)
C11 0.017(5) 0.015(5) 0.032(6) -0.008(4) 0.000(4) -0.007(4)
C12 0.021(5) 0.013(5) 0.033(6) -0.001(4) -0.004(4) -0.001(4)
C13 0.022(6) 0.019(6) 0.036(7) 0.005(5) -0.008(5) -0.005(5)
C14 0.036(7) 0.026(6) 0.016(6) 0.001(4) 0.009(4) -0.010(4)
C15 0.014(4) 0.028(5) 0.023(5) -0.009(3) 0.009(6) -0.005(6)
C8 0.029(6) 0.012(5) 0.012(5) 0.006(4) -0.005(4) -0.001(4)
C8B 0.021(6) 0.015(5) 0.015(4) 0.001(3) -0.003(3) 0.001(3)

loop_
_atom_type_symbol
_atom_type_description
_atom_type_scat_dispersion_real
_atom_type_scat_dispersion_imag
_atom_type_scat_source
C C 0.0033 0.0016 'International Tables Vol C Tables 4.2.6.8 and 6.1.1.4'
H H 0.0000 0.0000 'International Tables Vol C Tables 4.2.6.8 and 6.1.1.4'
N N 0.0061 0.0033 'International Tables Vol C Tables 4.2.6.8 and 6.1.1.4'
O O 0.0106 0.0060 'International Tables Vol C Tables 4.2.6.8 and 6.1.1.4'
Re Re -1.0185 7.2310 'International Tables Vol C Tables 4.2.6.8 and 6.1.1.4'

loop_
_geom_angle_atom_site_label_1
_geom_angle_atom_site_label_2
_geom_angle_atom_site_label_3
_geom_angle
O4 Re1 O5 77.7(2)
O4 Re1 N1 80.3(2)
O5 Re1 N1 79.9(2)
C1 Re1 O4 96.7(3)
C1 Re1 O5 97.6(3)
C1 Re1 N1 176.4(3)
C2 Re1 O4 96.3(3)
C2 Re1 O5 172.8(3)
C2 Re1 N1 95.3(3)
C2 Re1 C1 86.9(4)
C3 Re1 O4 173.2(3)
C3 Re1 O5 97.3(3)
C3 Re1 N1 94.4(4)
C3 Re1 C1 88.4(4)
C3 Re1 C2 88.4(4)
C5 O4 Re1 112.7(5)
C6 O5 Re1 112.6(5)
C11 N1 Re1 120.0(6)
C15 N1 Re1 122.3(7)
C15 N1 C11 117.6(8)
C4 N2 C10 118.1(7)
C8 N2 C4 120.9(8)
C8 N2 C10 120.9(8)
C7 N2B C9 120.3(8)
C8B N2B C7 119.6(8)
C8B N2B C9 120.0(8)
O1 C1 Re1 177.6(8)
O2 C2 Re1 178.1(9)
O3 C3 Re1 177.7(9)
N2 C4 H4A 119.4
N2 C4 C5 121.3(8)
C5 C4 H4A 119.4
C5 C4 H4B 119.4
C8B C4 H4B 119.4
C8B C4 C5 121.3(8)
O4 C5 C4 123.3(9)
O4 C5 C6 118.4(7)
C4 C5 C6 118.3(8)
O5 C6 C5 118.1(8)
O5 C6 C7 123.8(8)
C7 C6 C5 118.0(8)
N2B C7 H7B 119.1
C6 C7 N2B 121.8(9)
C6 C7 H7A 119.1
C6 C7 H7B 119.1
C6 C7 C8 121.8(9)
C8 C7 H7A 119.1
N2B C9 H9BD 109.5
N2B C9 H9BE 109.5
N2B C9 H9BF 109.5
H9AA C9 H9AB 109.5
H9AA C9 H9AC 109.5
H9AB C9 H9AC 109.5
H9BD C9 H9BE 109.5
H9BD C9 H9BF 109.5
H9BE C9 H9BF 109.5
C8 C9 H9AA 109.5
C8 C9 H9AB 109.5
C8 C9 H9AC 109.5
N2 C10 H10A 109.5
N2 C10 H10B 109.5
N2 C10 H10C 109.5
H10A C10 H10B 109.5
H10A C10 H10C 109.5
H10B C10 H10C 109.5
H10D C10 H10E 109.5
H10D C10 H10F 109.5
H10E C10 H10F 109.5
C8B C10 H10D 109.5
C8B C10 H10E 109.5
C8B C10 H10F 109.5
N1 C11 H11 119.2
N1 C11 C12 121.6(9)
C12 C11 H11 119.2
C11 C12 H12 120.1
C13 C12 C11 119.8(9)
C13 C12 H12 120.1
C12 C13 H13 120.8
C12 C13 C14 118.5(10)
C14 C13 H13 120.8
C13 C14 H14 120.5
C15 C14 C13 119.0(10)
C15 C14 H14 120.5
N1 C15 C14 123.5(10)
N1 C15 H15 118.3
C14 C15 H15 118.3
N2 C8 C7 119.6(8)
N2 C8 C9 120.0(8)
C7 C8 C9 120.3(8)
N2B C8B C4 120.9(8)
N2B C8B C10 120.9(8)
C4 C8B C10 118.1(7)

loop_
_geom_bond_atom_site_label_1
_geom_bond_atom_site_label_2
_geom_bond_distance
Re1 O4 2.124(5)
Re1 O5 2.138(6)
Re1 N1 2.220(7)
Re1 C1 1.920(10)
Re1 C2 1.914(10)
Re1 C3 1.892(10)
O1 C1 1.161(10)
O2 C2 1.148(11)
O3 C3 1.179(10)
O4 C5 1.312(9)
O5 C6 1.308(10)
N1 C11 1.354(11)
N1 C15 1.337(10)
N2 C4 1.377(11)
N2 C10 1.487(10)
N2 C8 1.343(10)
N2B C7 1.386(12)
N2B C9 1.495(11)
N2B C8B 1.343(10)
C4 H4A 0.9500
C4 H4B 0.9500
C4 C5 1.382(11)
C4 C8B 1.377(11)
C5 C6 1.432(12)
C6 C7 1.380(12)
C7 H7A 0.9500
C7 H7B 0.9500
C7 C8 1.386(12)
C9 H9AA 0.9800
C9 H9AB 0.9800
C9 H9AC 0.9800
C9 H9BD 0.9800
C9 H9BE 0.9800
C9 H9BF 0.9800
C9 C8 1.495(11)
C10 H10A 0.9800
C10 H10B 0.9800
C10 H10C 0.9800
C10 H10D 0.9800
C10 H10E 0.9800
C10 H10F 0.9800
C10 C8B 1.487(10)
C11 H11 0.9500
C11 C12 1.377(12)
C12 H12 0.9500
C12 C13 1.371(13)
C13 H13 0.9500
C13 C14 1.381(12)
C14 H14 0.9500
C14 C15 1.359(12)
C15 H15 0.9500
